data_2209363
loop_
_publ_author_name
'Feng Li'
'Han-Dong Yin'
'Jun Zhai'
'Da-Qi Wang'

_publ_section_title
;
 Bis(4,4'-bipyridinium) di-\m-bromo-bis[tetrabromobismuthate(III)]
;
_journal_coeditor_code YA2005
_journal_issue 6
_journal_name_full 'Acta Crystallographica Section E'
_journal_page_first m1387
_journal_page_last m1389
_journal_paper_doi 10.1107/S1600536806018678
_journal_volume 62
_journal_year 2006
_chemical_formula_iupac '(C10 H10 N2)2 [Bi2 Br10]'
_chemical_formula_moiety '2C10 H10 N2 2+ , Bi2 Br10 4-'
_chemical_formula_sum 'C20 H20 Bi2 Br10 N4'
_chemical_formula_weight 1533.4
_chemical_name_systematic
;
Bis(4,4'-bipyridinium) di-\m-bromo-bis[tetrabromobismuthate(III)]
;
_space_group_IT_number 2
_symmetry_cell_setting triclinic
_symmetry_space_group_name_Hall '-P 1'
_symmetry_space_group_name_H-M 'P -1'
_atom_sites_solution_hydrogens geom
_atom_sites_solution_primary direct
_atom_sites_solution_secondary difmap
_audit_creation_method SHELXL97
_cell_angle_alpha 113.609(3)
_cell_angle_beta 100.661(3)
_cell_angle_gamma 99.411(3)
_cell_formula_units_Z 1
_cell_length_a 8.5435(18)
_cell_length_b 10.191(2)
_cell_length_c 11.344(2)
_cell_measurement_reflns_used 1654
_cell_measurement_temperature 298(2)
_cell_measurement_theta_max 27.9
_cell_measurement_theta_min 2.5
_cell_volume 857.9(3)
_computing_cell_refinement SMART
_computing_data_collection 'SMART (Siemens, 1996)'
_computing_data_reduction 'SAINT (Siemens, 1996)'
_computing_molecular_graphics 'SHELXTL (Sheldrick, 1997b)'
_computing_publication_material SHELXTL
_computing_structure_refinement 'SHELXL97 (Sheldrick, 1997a)'
_computing_structure_solution 'SHELXS97 (Sheldrick, 1990)'
_diffrn_ambient_temperature 298(2)
_diffrn_detector_area_resol_mean 0
_diffrn_measured_fraction_theta_full 0.988
_diffrn_measured_fraction_theta_max 0.988
_diffrn_measurement_device_type 'Siemens SMART CCD area-detector'
_diffrn_measurement_method '\f and \w'
_diffrn_radiation_monochromator graphite
_diffrn_radiation_source 'fine-focus sealed tube'
_diffrn_radiation_type MoK\a
_diffrn_radiation_wavelength 0.71073
_diffrn_reflns_av_R_equivalents 0.026
_diffrn_reflns_av_sigmaI/netI 0.057
_diffrn_reflns_limit_h_max 10
_diffrn_reflns_limit_h_min -9
_diffrn_reflns_limit_k_max 12
_diffrn_reflns_limit_k_min -9
_diffrn_reflns_limit_l_max 11
_diffrn_reflns_limit_l_min -13
_diffrn_reflns_number 4547
_diffrn_reflns_theta_full 25.0
_diffrn_reflns_theta_max 25.0
_diffrn_reflns_theta_min 2.0
_diffrn_standards_decay_% 0
_diffrn_standards_interval_count 0
_diffrn_standards_interval_time 0
_diffrn_standards_number 0
_exptl_absorpt_coefficient_mu 21.91
_exptl_absorpt_correction_T_max 0.178
_exptl_absorpt_correction_T_min 0.163
_exptl_absorpt_correction_type multi-scan
_exptl_absorpt_process_details '(SADABS; Sheldrick, 1996)'
_exptl_crystal_colour yellow
_exptl_crystal_density_diffrn 2.968
_exptl_crystal_density_method 'not measured'
_exptl_crystal_description block
_exptl_crystal_F_000 684
_exptl_crystal_size_max 0.13
_exptl_crystal_size_mid 0.13
_exptl_crystal_size_min 0.12
_refine_diff_density_max 2.56
_refine_diff_density_min -1.96
_refine_ls_extinction_method none
_refine_ls_goodness_of_fit_ref 1.00
_refine_ls_hydrogen_treatment constr
_refine_ls_matrix_type full
_refine_ls_number_parameters 163
_refine_ls_number_reflns 2991
_refine_ls_number_restraints 0
_refine_ls_restrained_S_all 1.00
_refine_ls_R_factor_all 0.055
_refine_ls_R_factor_gt 0.038
_refine_ls_shift/su_max 0.001
_refine_ls_shift/su_mean 0.000
_refine_ls_structure_factor_coef Fsqd
_refine_ls_weighting_details 'calc w = 1/[\s^2^(Fo^2^)+(0.0514P)^2^] where P=(Fo^2^+2Fc^2^)/3'
_refine_ls_weighting_scheme calc
_refine_ls_wR_factor_gt 0.091
_refine_ls_wR_factor_ref 0.099
_reflns_number_gt 2364
_reflns_number_total 2991
_reflns_threshold_expression I>2\s(I)
_cod_data_source_file ya2005.cif
_cod_data_source_block I
_cod_depositor_comments
;
The following automatic conversions were performed:
'_symmetry_cell_setting' value 'Triclinic' changed to 'triclinic'
according to '/home/saulius/struct/CIF-dictionaries/cif_core.dic'
dictionary named 'cif_core.dic' version 2.4.1 from 2010-06-29.

Automatic conversion script
Id: cif_fix_enum 1527 2010-12-29 10:47:43Z saulius 

The following automatic conversions were performed:

'_symmetry_cell_setting' value 'Triclinic' changed to 'triclinic'
according to /home/saulius/struct/CIF-dictionaries/cif_core.dic
dictionary named 'cif_core.dic' version 2.4.1 from 2010-06-29.

Automatic conversion script
Id: cif_fix_values 1715 2011-07-08 13:25:40Z adriana 
;
_cod_database_code 2209363
_cod_database_fobs_code 2209363

loop_
_symmetry_equiv_pos_as_xyz
'x, y, z'
'-x, -y, -z'

loop_
_atom_site_type_symbol
_atom_site_label
_atom_site_fract_x
_atom_site_fract_y
_atom_site_fract_z
_atom_site_U_iso_or_equiv
_atom_site_adp_type
_atom_site_calc_flag
_atom_site_refinement_flags
_atom_site_occupancy
Bi Bi1 0.43787(4) 0.93890(4) 0.65820(3) 0.02939(14) Uani d . 1
Br Br1 0.61601(13) 0.88285(13) 0.84863(11) 0.0503(3) Uani d . 1
Br Br2 0.49942(12) 1.25104(11) 0.84319(10) 0.0401(3) Uani d . 1
Br Br3 0.14385(12) 0.88318(12) 0.71812(10) 0.0447(3) Uani d . 1
Br Br4 0.37707(13) 0.64386(12) 0.47247(10) 0.0426(3) Uani d . 1
Br Br5 0.74091(11) 1.00672(11) 0.57434(9) 0.0356(2) Uani d . 1
N N1 0.7345(11) 0.6375(11) 0.3728(8) 0.048(2) Uani d . 1
H H1 0.6843 0.6874 0.4270 0.058 Uiso calc R 1
N N2 1.1509(10) 0.2308(10) -0.0507(7) 0.040(2) Uani d . 1
H H2 1.2042 0.1797 -0.1010 0.048 Uiso calc R 1
C C1 0.6638(13) 0.4968(12) 0.2930(10) 0.044(3) Uani d . 1
H H1A 0.5600 0.4529 0.2939 0.053 Uiso calc R 1
C C2 0.7425(13) 0.4160(13) 0.2095(11) 0.047(3) Uani d . 1
H H2A 0.6916 0.3162 0.1530 0.057 Uiso calc R 1
C C3 0.8982(11) 0.4785(11) 0.2056(8) 0.032(2) Uani d . 1
C C4 0.9639(12) 0.6279(12) 0.2910(10) 0.049(3) Uani d . 1
H H4 1.0671 0.6757 0.2922 0.058 Uiso calc R 1
C C5 0.8813(14) 0.7059(13) 0.3729(11) 0.058(3) Uani d . 1
H H5 0.9267 0.8067 0.4290 0.070 Uiso calc R 1
C C6 1.2253(12) 0.3740(13) 0.0353(10) 0.044(3) Uani d . 1
H H6 1.3306 0.4175 0.0368 0.052 Uiso calc R 1
C C7 1.1466(12) 0.4546(11) 0.1197(10) 0.040(3) Uani d . 1
H H7 1.1992 0.5528 0.1807 0.048 Uiso calc R 1
C C8 0.9876(11) 0.3913(10) 0.1156(8) 0.030(2) Uani d . 1
C C9 0.9160(12) 0.2467(11) 0.0225(10) 0.040(3) Uani d . 1
H H9 0.8085 0.2019 0.0154 0.048 Uiso calc R 1
C C10 0.9994(13) 0.1666(12) -0.0604(10) 0.044(3) Uani d . 1
H H10 0.9495 0.0683 -0.1224 0.053 Uiso calc R 1

loop_
_atom_site_aniso_label
_atom_site_aniso_U_11
_atom_site_aniso_U_22
_atom_site_aniso_U_33
_atom_site_aniso_U_12
_atom_site_aniso_U_13
_atom_site_aniso_U_23
Bi1 0.0321(2) 0.0286(2) 0.0297(2) 0.01360(16) 0.01202(15) 0.01150(16)
Br1 0.0485(6) 0.0457(7) 0.0525(6) 0.0033(5) -0.0043(5) 0.0290(6)
Br2 0.0430(6) 0.0303(6) 0.0435(6) 0.0105(5) 0.0169(4) 0.0106(5)
Br3 0.0385(5) 0.0441(7) 0.0506(6) 0.0132(5) 0.0223(5) 0.0148(5)
Br4 0.0508(6) 0.0326(6) 0.0416(6) 0.0176(5) 0.0169(5) 0.0094(5)
Br5 0.0316(5) 0.0354(6) 0.0413(5) 0.0134(4) 0.0124(4) 0.0158(5)
N1 0.053(6) 0.054(7) 0.034(5) 0.028(5) 0.016(4) 0.009(5)
N2 0.046(5) 0.042(6) 0.035(4) 0.020(4) 0.021(4) 0.015(4)
C1 0.050(6) 0.047(7) 0.048(6) 0.028(6) 0.027(5) 0.022(6)
C2 0.043(6) 0.050(7) 0.058(7) 0.017(5) 0.028(5) 0.025(6)
C3 0.041(5) 0.028(5) 0.028(5) 0.018(5) 0.006(4) 0.009(4)
C4 0.031(5) 0.036(7) 0.054(6) 0.009(5) 0.015(5) -0.005(5)
C5 0.050(7) 0.038(7) 0.051(7) 0.012(6) 0.002(5) -0.010(6)
C6 0.027(5) 0.052(7) 0.053(6) 0.011(5) 0.016(5) 0.022(6)
C7 0.039(5) 0.025(6) 0.051(6) 0.007(5) 0.021(5) 0.008(5)
C8 0.033(5) 0.030(6) 0.030(5) 0.016(4) 0.006(4) 0.015(4)
C9 0.032(5) 0.030(6) 0.045(6) 0.005(4) 0.016(4) 0.003(5)
C10 0.044(6) 0.036(6) 0.049(6) 0.011(5) 0.016(5) 0.015(5)

loop_
_atom_type_symbol
_atom_type_description
_atom_type_scat_dispersion_real
_atom_type_scat_dispersion_imag
_atom_type_scat_source
C C 0.0033 0.0016 'International Tables Vol C Tables 4.2.6.8 and 6.1.1.4'
H H 0.0000 0.0000 'International Tables Vol C Tables 4.2.6.8 and 6.1.1.4'
Br Br -0.2901 2.4595 'International Tables Vol C Tables 4.2.6.8 and 6.1.1.4'
N N 0.0061 0.0033 'International Tables Vol C Tables 4.2.6.8 and 6.1.1.4'
Bi Bi -4.1077 10.2566 'International Tables Vol C Tables 4.2.6.8 and 6.1.1.4'

loop_
_geom_angle_atom_site_label_1
_geom_angle_atom_site_label_2
_geom_angle_atom_site_label_3
_geom_angle_site_symmetry_3
_geom_angle
_geom_angle_publ_flag
Br1 Bi1 Br3 . 95.10(4) y
Br1 Bi1 Br4 . 90.04(4) y
Br3 Bi1 Br4 . 92.08(3) y
Br1 Bi1 Br2 . 92.16(4) y
Br3 Bi1 Br2 . 88.75(3) y
Br4 Bi1 Br2 . 177.58(3) y
Br1 Bi1 Br5 . 90.16(4) y
Br3 Bi1 Br5 . 174.73(3) y
Br4 Bi1 Br5 . 88.15(3) y
Br2 Bi1 Br5 . 90.82(3) y
Br1 Bi1 Br5 2_676 174.45(3) y
Br3 Bi1 Br5 2_676 89.80(3) y
Br4 Bi1 Br5 2_676 87.18(3) y
Br2 Bi1 Br5 2_676 90.54(3) y
Br5 Bi1 Br5 2_676 84.96(3) y
Bi1 Br5 Bi1 2_676 95.04(3) y
C1 N1 C5 . 122.3(9) ?
C1 N1 H1 . 118.8 ?
C5 N1 H1 . 118.8 ?
C10 N2 C6 . 122.1(9) ?
C10 N2 H2 . 118.9 ?
C6 N2 H2 . 118.9 ?
N1 C1 C2 . 119.6(10) ?
N1 C1 H1A . 120.2 ?
C2 C1 H1A . 120.2 ?
C1 C2 C3 . 121.6(11) ?
C1 C2 H2A . 119.2 ?
C3 C2 H2A . 119.2 ?
C4 C3 C2 . 115.5(9) ?
C4 C3 C8 . 122.0(9) ?
C2 C3 C8 . 122.5(9) ?
C5 C4 C3 . 121.3(10) ?
C5 C4 H4 . 119.3 ?
C3 C4 H4 . 119.3 ?
N1 C5 C4 . 119.5(10) ?
N1 C5 H5 . 120.2 ?
C4 C5 H5 . 120.2 ?
N2 C6 C7 . 119.9(9) ?
N2 C6 H6 . 120.0 ?
C7 C6 H6 . 120.0 ?
C6 C7 C8 . 120.3(9) ?
C6 C7 H7 . 119.9 ?
C8 C7 H7 . 119.9 ?
C9 C8 C7 . 117.1(9) ?
C9 C8 C3 . 121.8(8) ?
C7 C8 C3 . 121.1(8) ?
C8 C9 C10 . 121.5(9) ?
C8 C9 H9 . 119.3 ?
C10 C9 H9 . 119.3 ?
N2 C10 C9 . 119.0(10) ?
N2 C10 H10 . 120.5 ?
C9 C10 H10 . 120.5 ?

loop_
_geom_bond_atom_site_label_1
_geom_bond_atom_site_label_2
_geom_bond_site_symmetry_2
_geom_bond_distance
_geom_bond_publ_flag
Bi1 Br1 . 2.7140(12) y
Bi1 Br2 . 2.9149(12) y
Bi1 Br3 . 2.7512(11) y
Bi1 Br4 . 2.7856(12) y
Bi1 Br5 . 2.9897(11) y
Bi1 Br5 2_676 3.0912(11) y
Br5 Bi1 2_676 3.0912(11) ?
N1 C1 . 1.309(13) ?
N1 C5 . 1.330(14) ?
N1 H1 . 0.8600 ?
N2 C10 . 1.315(12) ?
N2 C6 . 1.347(13) ?
N2 H2 . 0.8600 ?
C1 C2 . 1.349(14) ?
C1 H1A . 0.9300 ?
C2 C3 . 1.394(13) ?
C2 H2A . 0.9300 ?
C3 C4 . 1.382(13) ?
C3 C8 . 1.483(13) ?
C4 C5 . 1.353(14) ?
C4 H4 . 0.9300 ?
C5 H5 . 0.9300 ?
C6 C7 . 1.353(13) ?
C6 H6 . 0.9300 ?
C7 C8 . 1.389(12) ?
C7 H7 . 0.9300 ?
C8 C9 . 1.371(13) ?
C9 C10 . 1.372(14) ?
C9 H9 . 0.9300 ?
C10 H10 . 0.9300 ?

loop_
_geom_hbond_atom_site_label_D
_geom_hbond_atom_site_label_H
_geom_hbond_atom_site_label_A
_geom_hbond_site_symmetry_A
_geom_hbond_distance_DH
_geom_hbond_distance_HA
_geom_hbond_distance_DA
_geom_hbond_angle_DHA
N1 H1 Br4 1_555 0.86 2.77 3.449(9) 137.3
N1 H1 Br5 1_555 0.86 2.91 3.519(9) 129.8
N2 H2 Br2 1_644 0.86 2.77 3.418(8) 133.7
N2 H2 Br3 1_644 0.86 2.78 3.444(9) 135.0
